data_7247478
loop_
_publ_author_name
'Ghouari, Nasreddine'
'Benali-Cherif, Rim'
'Takouachet, Radhwane'
'Falek, Wahiba'
'Missaoui, Djallila'
'Rahmouni, Ali'
'Bendeif, El-Eulmi'
'Benali-Cherif, Nourredine'

_publ_section_title
;
 Crystal engineering of a new pharmaceutical polymorph of gallic acid
 monohydrate: a structural comparative study and chemical computational
 quantum investigations
;
_journal_issue 45
_journal_name_full CrystEngComm
_journal_page_first 6279
_journal_page_last 6290
_journal_paper_doi 10.1039/D3CE00766A
_journal_volume 25
_journal_year 2023
_chemical_formula_sum 'C7 H8 O6'
_chemical_formula_weight 188.13
_space_group_crystal_system triclinic
_space_group_IT_number 2
_space_group_name_Hall '-P 1'
_space_group_name_H-M_alt 'P -1'
_atom_sites_solution_hydrogens mixed
_audit_creation_method SHELXL-2014
_audit_update_record
;
2023-09-07 deposited with the CCDC.	2023-09-14 downloaded from the CCDC.
;
_cell_angle_alpha 100.593(3)
_cell_angle_beta 91.274(3)
_cell_angle_gamma 111.564(3)
_cell_formula_units_Z 4
_cell_length_a 7.1034(6)
_cell_length_b 7.4941(6)
_cell_length_c 15.5567(12)
_cell_measurement_reflns_used 51111
_cell_measurement_temperature 100(2)
_cell_measurement_theta_max 37.911
_cell_measurement_theta_min 2.677
_cell_volume 753.39(11)
_computing_structure_refinement 'SHELXL-2014 (Sheldrick, 2014)'
_diffrn_ambient_temperature 100(2)
_diffrn_detector_area_resol_mean 10.4508
_diffrn_measured_fraction_theta_full 0.996
_diffrn_measured_fraction_theta_max 0.995
_diffrn_measurement_device_type 'SuperNova, Dual, Cu at zero, Atlas'
_diffrn_measurement_method '\w scans'
_diffrn_radiation_type MoK\a
_diffrn_radiation_wavelength 0.71073
_diffrn_reflns_av_R_equivalents 0.0565
_diffrn_reflns_av_unetI/netI 0.0399
_diffrn_reflns_Laue_measured_fraction_full 0.996
_diffrn_reflns_Laue_measured_fraction_max 0.995
_diffrn_reflns_limit_h_max 11
_diffrn_reflns_limit_h_min -12
_diffrn_reflns_limit_k_max 12
_diffrn_reflns_limit_k_min -12
_diffrn_reflns_limit_l_max 26
_diffrn_reflns_limit_l_min -26
_diffrn_reflns_number 51111
_diffrn_reflns_point_group_measured_fraction_full 0.996
_diffrn_reflns_point_group_measured_fraction_max 0.995
_diffrn_reflns_theta_full 25.242
_diffrn_reflns_theta_max 37.911
_diffrn_reflns_theta_min 2.677
_exptl_absorpt_coefficient_mu 0.149
_exptl_absorpt_correction_T_max 0.982
_exptl_absorpt_correction_T_min 0.977
_exptl_absorpt_correction_type multi-scan
_exptl_absorpt_process_details
;
 CrysAlisPro 1.171.39.46 (Rigaku Oxford Diffraction, 2018)
Empirical absorption correction using spherical harmonics,
 implemented in SCALE3 ABSPACK scaling algorithm.
;
_exptl_crystal_colour brown
_exptl_crystal_density_diffrn 1.659
_exptl_crystal_description Prism
_exptl_crystal_F_000 392
_exptl_crystal_size_max 0.140
_exptl_crystal_size_mid 0.120
_exptl_crystal_size_min 0.105
_refine_diff_density_max 0.797
_refine_diff_density_min -0.444
_refine_diff_density_rms 0.084
_refine_ls_extinction_method none
_refine_ls_goodness_of_fit_ref 1.147
_refine_ls_hydrogen_treatment constr
_refine_ls_matrix_type full
_refine_ls_number_parameters 234
_refine_ls_number_reflns 8115
_refine_ls_number_restraints 0
_refine_ls_restrained_S_all 1.147
_refine_ls_R_factor_all 0.0770
_refine_ls_R_factor_gt 0.0584
_refine_ls_shift/su_max 0.001
_refine_ls_shift/su_mean 0.000
_refine_ls_structure_factor_coef Fsqd
_refine_ls_weighting_details 'w=1/[\s^2^(Fo^2^)+(0.0505P)^2^+0.6060P] where P=(Fo^2^+2Fc^2^)/3'
_refine_ls_weighting_scheme calc
_refine_ls_wR_factor_gt 0.1461
_refine_ls_wR_factor_ref 0.1540
_reflns_Friedel_coverage 0.000
_reflns_number_gt 6392
_reflns_number_total 8115
_reflns_threshold_expression 'I > 2\s(I)'
_cod_data_source_file d3ce00766a2.cif
_cod_data_source_block shelx
_cod_depositor_comments 'Adding full bibliography for 7247478.cif.'
_cod_database_code 7247478
_shelx_space_group_comment
;
The symmetry employed for this shelxl refinement is uniquely defined
by the following loop, which should always be used as a source of
symmetry information in preference to the above space-group names.
They are only intended as comments.
;
_shelx_estimated_absorpt_t_min 0.925
_shelx_estimated_absorpt_t_max 0.985
_shelxl_version_number 2014-1

loop_
_space_group_symop_operation_xyz
'x, y, z'
'-x, -y, -z'

loop_
_atom_site_label
_atom_site_type_symbol
_atom_site_fract_x
_atom_site_fract_y
_atom_site_fract_z
_atom_site_U_iso_or_equiv
_atom_site_adp_type
_atom_site_occupancy
_atom_site_site_symmetry_order
_atom_site_calc_flag
_atom_site_refinement_flags_posn
_atom_site_refinement_flags_adp
_atom_site_refinement_flags_occupancy
_atom_site_disorder_assembly
_atom_site_disorder_group
O5A O -0.08063(13) 0.27213(11) 0.58029(5) 0.01033(14) Uani 1 1 d . . . . .
O6A O -0.15251(13) 0.47015(11) 0.73069(5) 0.01035(14) Uani 1 1 d . . . . .
O6B O 0.31603(14) 0.88207(12) 0.78559(6) 0.01327(15) Uani 1 1 d . . . . .
O1B O 0.24844(15) 0.43622(12) 1.00227(6) 0.01366(15) Uani 1 1 d . . . . .
C5A C -0.10980(15) 0.19359(14) 0.65318(6) 0.00713(15) Uani 1 1 d . . . . .
O2A O -0.16693(13) -0.23336(12) 0.87236(5) 0.01129(14) Uani 1 1 d . . . . .
O2B O 0.28621(14) 0.17104(12) 0.92486(5) 0.01173(14) Uani 1 1 d . . . . .
O4A O -0.05902(15) -0.08363(12) 0.57009(6) 0.01445(16) Uani 1 1 d . . . . .
C2B C 0.32256(15) 0.43925(14) 0.85561(6) 0.00783(15) Uani 1 1 d . . . . .
C2A C -0.16164(15) 0.02124(14) 0.79924(7) 0.00809(15) Uani 1 1 d . . . . .
O1A O -0.23298(15) 0.01958(13) 0.94614(6) 0.01480(16) Uani 1 1 d . . . . .
O5B O 0.39200(16) 0.68292(12) 0.63568(6) 0.01587(17) Uani 1 1 d . . . . .
C5B C 0.37104(17) 0.61095(14) 0.71026(7) 0.00960(16) Uani 1 1 d . . . . .
C6A C -0.14752(15) 0.29132(14) 0.73293(6) 0.00692(15) Uani 1 1 d . . . . .
O4B O 0.42523(15) 0.34566(13) 0.62521(6) 0.01619(17) Uani 1 1 d . . . . .
H4B H 0.3921 0.2276 0.6223 0.024 Uiso 1 1 calc R U . . .
C7A C -0.17677(16) 0.20475(14) 0.80571(7) 0.00823(15) Uani 1 1 d . . . . .
H7A H -0.2060 0.2674 0.8580 0.010 Uiso 1 1 calc R U . . .
C4A C -0.0963 0.0110 0.6481 0.009 Uani 1 1 d . . . . .
C6B C 0.33162(16) 0.70790(14) 0.78911(7) 0.00889(16) Uani 1 1 d . . . . .
C3B C 0.36573(16) 0.34365(14) 0.77735(7) 0.00856(16) Uani 1 1 d . . . . .
H3B H 0.3787 0.2235 0.7740 0.010 Uiso 1 1 calc R U . . .
C4B C 0.38908(16) 0.43003(14) 0.70473(7) 0.00891(16) Uani 1 1 d . . . . .
C7B C 0.30668(16) 0.62242(14) 0.86232(7) 0.00881(16) Uani 1 1 d . . . . .
H7B H 0.2798 0.6858 0.9150 0.011 Uiso 1 1 calc R U . . .
C1A C -0.18721(16) -0.07526(15) 0.87465(7) 0.00874(16) Uani 1 1 d . . . . .
C3A C -0.11959(16) -0.07431(15) 0.72069(7) 0.00913(16) Uani 1 1 d . . . . .
H3A H -0.1073 -0.1947 0.7172 0.011 Uiso 1 1 calc R U . . .
C1B C 0.28529(16) 0.33781(14) 0.92986(7) 0.00849(16) Uani 1 1 d . . . . .
O1W O 0.74998(13) 0.52330(12) 0.53923(6) 0.01176(14) Uani 1 1 d G . . . .
H1W H 0.6423 0.4872 0.5652 0.018 Uiso 1 1 d G U . . .
H2W H 0.7097 0.4768 0.4850 0.018 Uiso 1 1 d G U . . .
O2WA O 0.3629(3) 0.9865(2) 0.57832(12) 0.0146(5) Uani 0.541(7) 1 d G . P A 1
H1WA H 0.2391 0.9313 0.5572 0.022 Uiso 0.541(7) 1 d G U P A 1
H2WA H 0.4299 0.9879 0.5337 0.022 Uiso 0.541(7) 1 d G U P A 1
O2WB O 0.4049(3) 0.9733(2) 0.55990(12) 0.0142(6) Uani 0.459(7) 1 d G . P A 2
H2WB H 0.2962 0.9167 0.5254 0.021 Uiso 0.459(7) 1 d G U P A 2
H1WB H 0.3903 1.0725 0.5908 0.021 Uiso 0.459(7) 1 d G U P A 2
H5A H -0.1182 0.3632 0.5835 0.050 Uiso 1 1 d . U . . .
H6B H 0.2982 0.9404 0.8359 0.050 Uiso 1 1 d . U . . .
H6A H -0.1532 0.5324 0.7761 0.050 Uiso 1 1 d . U . . .
H1B H 0.2250 0.3634 1.0402 0.050 Uiso 1 1 d . U . . .
H1A H -0.2493 -0.0410 0.9861 0.050 Uiso 1 1 d . U . . .
H4A H -0.1122 -0.1972 0.5501 0.050 Uiso 1 1 d . U . . .
H5B H 0.3834 0.7882 0.6394 0.050 Uiso 1 1 d . U . . .

loop_
_atom_site_aniso_label
_atom_site_aniso_U_11
_atom_site_aniso_U_22
_atom_site_aniso_U_33
_atom_site_aniso_U_23
_atom_site_aniso_U_13
_atom_site_aniso_U_12
O5A 0.0190(4) 0.0092(3) 0.0075(3) 0.0055(2) 0.0060(3) 0.0087(3)
O6A 0.0185(4) 0.0083(3) 0.0085(3) 0.0029(2) 0.0043(3) 0.0092(3)
O6B 0.0231(4) 0.0078(3) 0.0119(3) 0.0042(3) 0.0025(3) 0.0081(3)
O1B 0.0250(4) 0.0106(3) 0.0086(3) 0.0049(3) 0.0066(3) 0.0088(3)
C5A 0.0091(4) 0.0075(3) 0.0075(4) 0.0036(3) 0.0034(3) 0.0051(3)
O2A 0.0183(4) 0.0101(3) 0.0096(3) 0.0055(2) 0.0051(3) 0.0083(3)
O2B 0.0202(4) 0.0084(3) 0.0086(3) 0.0043(2) 0.0033(3) 0.0064(3)
O4A 0.0260(4) 0.0071(3) 0.0133(3) 0.0034(3) 0.0121(3) 0.0085(3)
C2B 0.0102(4) 0.0068(3) 0.0066(4) 0.0030(3) 0.0010(3) 0.0025(3)
C2A 0.0104(4) 0.0084(3) 0.0073(4) 0.0039(3) 0.0032(3) 0.0045(3)
O1A 0.0290(5) 0.0125(3) 0.0077(3) 0.0052(3) 0.0076(3) 0.0115(3)
O5B 0.0293(5) 0.0092(3) 0.0080(3) 0.0054(3) 0.0005(3) 0.0044(3)
C5B 0.0141(4) 0.0067(3) 0.0068(4) 0.0028(3) 0.0001(3) 0.0020(3)
C6A 0.0086(4) 0.0069(3) 0.0076(4) 0.0027(3) 0.0024(3) 0.0049(3)
O4B 0.0248(4) 0.0102(3) 0.0085(3) 0.0002(3) 0.0073(3) 0.0013(3)
C7A 0.0110(4) 0.0085(3) 0.0074(4) 0.0036(3) 0.0031(3) 0.0051(3)
C4A 0.014 0.008 0.008 0.004 0.006 0.007
C6B 0.0118(4) 0.0063(3) 0.0087(4) 0.0029(3) -0.0002(3) 0.0030(3)
C3B 0.0120(4) 0.0065(3) 0.0074(4) 0.0027(3) 0.0018(3) 0.0031(3)
C4B 0.0135(4) 0.0061(3) 0.0065(4) 0.0022(3) 0.0018(3) 0.0026(3)
C7B 0.0114(4) 0.0077(3) 0.0076(4) 0.0026(3) 0.0013(3) 0.0034(3)
C1A 0.0113(4) 0.0087(4) 0.0075(4) 0.0036(3) 0.0027(3) 0.0042(3)
C3A 0.0127(4) 0.0087(4) 0.0094(4) 0.0052(3) 0.0050(3) 0.0062(3)
C1B 0.0111(4) 0.0080(3) 0.0065(4) 0.0030(3) 0.0016(3) 0.0030(3)
O1W 0.0155(3) 0.0129(3) 0.0094(3) 0.0050(3) 0.0041(3) 0.0068(3)
O2WA 0.0190(9) 0.0093(7) 0.0156(9) 0.0025(6) 0.0003(7) 0.0056(6)
O2WB 0.0180(11) 0.0094(8) 0.0150(10) 0.0018(7) -0.0006(8) 0.0054(7)

loop_
_atom_type_symbol
_atom_type_description
_atom_type_scat_dispersion_real
_atom_type_scat_dispersion_imag
_atom_type_scat_source
C C 0.0033 0.0016 'International Tables Vol C Tables 4.2.6.8 and 6.1.1.4'
H H 0.0000 0.0000 'International Tables Vol C Tables 4.2.6.8 and 6.1.1.4'
O O 0.0106 0.0060 'International Tables Vol C Tables 4.2.6.8 and 6.1.1.4'

loop_
_geom_angle_atom_site_label_1
_geom_angle_atom_site_label_2
_geom_angle_atom_site_label_3
_geom_angle
_geom_angle_site_symmetry_1
_geom_angle_site_symmetry_3
_geom_angle_publ_flag
C5A O5A H5A 113.00 . . ?
C6A O6A H6A 115.00 . . ?
C6B O6B H6B 112.00 . . ?
C1B O1B H1B 108.00 . . ?
O5A C5A C4A 117.90(8) . . ?
O5A C5A C6A 122.47(9) . . ?
C4A C5A C6A 119.61(8) . . ?
C4A O4A H4A 125.00 . . ?
C3B C2B C7B 121.13(9) . . ?
C3B C2B C1B 117.83(9) . . ?
C7B C2B C1B 120.98(9) . . ?
C3A C2A C7A 120.71(9) . . ?
C3A C2A C1A 117.91(9) . . ?
C7A C2A C1A 121.38(9) . . ?
C1A O1A H1A 112.00 . . ?
C5B O5B H5B 116.00 . . ?
O5B C5B C4B 116.39(10) . . ?
O5B C5B C6B 123.16(9) . . ?
C4B C5B C6B 120.44(9) . . ?
O6A C6A C7A 125.25(9) . . ?
O6A C6A C5A 114.39(8) . . ?
C7A C6A C5A 120.35(9) . . ?
C4B O4B H4B 109.5 . . ?
C6A C7A C2A 119.09(9) . . ?
C6A C7A H7A 120.5 . . ?
C2A C7A H7A 120.5 . . ?
O4A C4A C3A 120.04(6) . . ?
O4A C4A C5A 119.38(5) . . ?
C3A C4A C5A 120.58(6) . . ?
O6B C6B C7B 125.45(10) . . ?
O6B C6B C5B 114.64(9) . . ?
C7B C6B C5B 119.89(9) . . ?
C4B C3B C2B 119.13(9) . . ?
C4B C3B H3B 120.4 . . ?
C2B C3B H3B 120.4 . . ?
O4B C4B C3B 123.39(9) . . ?
O4B C4B C5B 116.32(9) . . ?
C3B C4B C5B 120.27(10) . . ?
C6B C7B C2B 119.12(10) . . ?
C6B C7B H7B 120.4 . . ?
C2B C7B H7B 120.4 . . ?
O2A C1A O1A 121.90(9) . . ?
O2A C1A C2A 123.14(10) . . ?
O1A C1A C2A 114.96(9) . . ?
C4A C3A C2A 119.62(8) . . ?
C4A C3A H3A 120.2 . . ?
C2A C3A H3A 120.2 . . ?
O2B C1B O1B 121.98(9) . . ?
O2B C1B C2B 122.90(9) . . ?
O1B C1B C2B 115.11(9) . . ?
H1W O1W H2W 104.5 . . ?
H1WA O2WA H2WA 104.5 . . ?
H2WB O2WB H1WB 104.5 . . ?

loop_
_geom_bond_atom_site_label_1
_geom_bond_atom_site_label_2
_geom_bond_distance
_geom_bond_site_symmetry_2
_geom_bond_publ_flag
O5A C5A 1.3570(12) . ?
O5A H5A 0.8100 . ?
O6A C6A 1.3603(12) . ?
O6A H6A 0.7700 . ?
O6B C6B 1.3606(13) . ?
O6B H6B 0.86000 . ?
O1B C1B 1.3157(13) . ?
O1B H1B 0.8500 . ?
C5A C4A 1.3947(10) . ?
C5A C6A 1.4044(14) . ?
O2A C1A 1.2394(13) . ?
O2B C1B 1.2403(13) . ?
O4A C4A 1.3711(8) . ?
O4A H4A 0.7900 . ?
C2B C3B 1.3954(15) . ?
C2B C7B 1.4034(14) . ?
C2B C1B 1.4734(14) . ?
C2A C3A 1.3954(15) . ?
C2A C7A 1.4040(14) . ?
C2A C1A 1.4686(14) . ?
O1A C1A 1.3203(14) . ?
O1A H1A 0.8200 . ?
O5B C5B 1.3556(13) . ?
O5B H5B 0.8100 . ?
C5B C4B 1.3955(15) . ?
C5B C6B 1.3958(15) . ?
C6A C7A 1.3883(14) . ?
O4B C4B 1.3573(13) . ?
O4B H4B 0.8200 . ?
C7A H7A 0.9300 . ?
C4A C3A 1.3816(10) . ?
C6B C7B 1.3902(14) . ?
C3B C4B 1.3859(14) . ?
C3B H3B 0.9300 . ?
C7B H7B 0.9300 . ?
C3A H3A 0.9300 . ?
O1W H1W 0.8501 . ?
O1W H2W 0.8501 . ?
O2WA H1WA 0.8500 . ?
O2WA H2WA 0.8501 . ?
O2WB H2WB 0.8499 . ?
O2WB H1WB 0.8498 . ?

loop_
_geom_hbond_atom_site_label_D
_geom_hbond_atom_site_label_H
_geom_hbond_atom_site_label_A
_geom_hbond_distance_DH
_geom_hbond_distance_HA
_geom_hbond_distance_DA
_geom_hbond_angle_DHA
_geom_hbond_site_symmetry_A
O4B H4B O2WA 0.82 1.74 2.522(11) 157.9 1_545
O4B H4B O2WB 0.82 2.01 2.737(12) 147.9 1_545
C3B H3B O6B 0.93 2.47 3.3725(13) 162.7 1_545
C3A H3A O6A 0.93 2.46 3.3680(13) 164.9 1_545
O1W H1W O4B 0.85 1.90 2.7234(12) 163.4 .
O1W H2W O5B 0.85 1.99 2.8278(12) 168.6 2_666
O2WA H1WA O5A 0.85 2.37 3.005(2) 132.4 2_566
O2WA H1WA O4A 0.85 2.10 2.8417(19) 146.3 1_565
O2WB H2WB O5A 0.85 2.12 2.938(2) 161.9 2_566
O2WB H2WB O4A 0.85 2.63 3.1754(19) 123.0 1_565
O2WB H1WB O4B 0.85 1.94 2.7375(15) 156.2 1_565
O5A H5A O1W 0.8100 1.97 2.7334(11) 155.44(6) 1_455
O6B H6B O2B 0.8600 2.0400 2.8392(12) 155.24(6) 1_565
O6A H6A O2A 0.7700 2.1200 2.8604(12) 160.19(6) 1_565
O1B H1B O2A 0.8500 1.7900 2.6350(11) 172.93(6) 2_557
O1A H1A O2B 0.8200 1.8100 2.6271(12) 179.04(7) 2_557
O4A H4A O1W 0.7900 1.93 2.6947(12) 162.22(7) 1_445
O5B H5B O2WA 0.8100 1.9508(12) 2.6647(13) 147.39(8) .
O5B H5B O2WB 0.8100 1.9904(13) 2.6338(13) 136.55(8) .

loop_
_geom_torsion_atom_site_label_1
_geom_torsion_atom_site_label_2
_geom_torsion_atom_site_label_3
_geom_torsion_atom_site_label_4
_geom_torsion
_geom_torsion_site_symmetry_1
_geom_torsion_site_symmetry_2
_geom_torsion_site_symmetry_3
_geom_torsion_site_symmetry_4
_geom_torsion_publ_flag
O5A C5A C6A O6A 0.09(14) . . . . ?
C4A C5A C6A O6A 178.47(8) . . . . ?
O5A C5A C6A C7A 179.88(9) . . . . ?
C4A C5A C6A C7A -1.74(14) . . . . ?
O6A C6A C7A C2A -178.20(10) . . . . ?
C5A C6A C7A C2A 2.03(15) . . . . ?
C3A C2A C7A C6A -0.57(16) . . . . ?
C1A C2A C7A C6A 178.79(9) . . . . ?
O5A C5A C4A O4A -1.41(11) . . . . ?
C6A C5A C4A O4A -179.86(8) . . . . ?
O5A C5A C4A C3A 178.40(8) . . . . ?
C6A C5A C4A C3A -0.05(12) . . . . ?
O5B C5B C6B O6B -0.13(16) . . . . ?
C4B C5B C6B O6B -179.52(10) . . . . ?
O5B C5B C6B C7B 178.29(10) . . . . ?
C4B C5B C6B C7B -1.09(16) . . . . ?
C7B C2B C3B C4B -1.32(16) . . . . ?
C1B C2B C3B C4B 176.06(9) . . . . ?
C2B C3B C4B O4B -177.99(10) . . . . ?
C2B C3B C4B C5B 0.48(16) . . . . ?
O5B C5B C4B O4B -0.13(15) . . . . ?
C6B C5B C4B O4B 179.29(10) . . . . ?
O5B C5B C4B C3B -178.70(10) . . . . ?
C6B C5B C4B C3B 0.72(16) . . . . ?
O6B C6B C7B C2B 178.50(10) . . . . ?
C5B C6B C7B C2B 0.26(15) . . . . ?
C3B C2B C7B C6B 0.95(16) . . . . ?
C1B C2B C7B C6B -176.35(9) . . . . ?
C3A C2A C1A O2A 2.33(16) . . . . ?
C7A C2A C1A O2A -177.05(10) . . . . ?
C3A C2A C1A O1A -177.97(10) . . . . ?
C7A C2A C1A O1A 2.65(15) . . . . ?
O4A C4A C3A C2A -178.69(9) . . . . ?
C5A C4A C3A C2A 1.50(12) . . . . ?
C7A C2A C3A C4A -1.20(15) . . . . ?
C1A C2A C3A C4A 179.42(8) . . . . ?
C3B C2B C1B O2B -1.69(16) . . . . ?
C7B C2B C1B O2B 175.70(10) . . . . ?
C3B C2B C1B O1B 179.01(10) . . . . ?
C7B C2B C1B O1B -3.60(15) . . . . ?
